data_2005003
loop_
_publ_author_name
'Fern\'andez, V.'
'Doadrio, J. C.'
'Garc\'ia-Granda, S.'
'Pertierra, P.'

_publ_section_title
;
 Bis(2-amino-4-chloromethylthiazolium) Tetrachlorocuprate at 200 and
 100K and Bis(2-amino-4-methylthiazolium) Tetrachlorocuprate at 100K
;
_journal_issue 6
_journal_name_full 'Acta Crystallographica Section C'
_journal_page_first 1412
_journal_page_last 1415
_journal_paper_doi 10.1107/S010827019501225X
_journal_volume 52
_journal_year 1996
_chemical_formula_moiety '2(C4 H7 N2 S1 +),Cu1 Cl4 2-'
_chemical_formula_sum 'C8 H14 Cl4 Cu N4 S2'
_chemical_formula_weight 435.69
_chemical_name_systematic
;
 ?
;
_space_group_IT_number 2
_symmetry_cell_setting triclinic
_symmetry_space_group_name_Hall '-P 1'
_symmetry_space_group_name_H-M 'P -1'
_audit_creation_method SHELXL
_cell_angle_alpha 104.49(4)
_cell_angle_beta 100.02(3)
_cell_angle_gamma 102.83(3)
_cell_formula_units_Z 2
_cell_length_a 7.750(3)
_cell_length_b 8.474(3)
_cell_length_c 13.683(7)
_cell_measurement_reflns_used 25
_cell_measurement_temperature 100(2)
_cell_measurement_theta_max 20
_cell_measurement_theta_min 15
_cell_volume 822.8(7)
_computing_cell_refinement 'CRYSDA (Beurskens et al., 1992)'
_computing_data_collection ' Enraf-Nonius CAD4 software (Enraf-Nonius, 1989)'
_computing_data_reduction 'DATAR (local program)'
_computing_molecular_graphics 'EUCLID (Spek, 1982)'
_computing_publication_material 'SHELXL93 (Sheldrick, 1993)'
_computing_structure_refinement 'SHELXL93 (Sheldrick, 1993)'
_computing_structure_solution 'SHELXS86 (Sheldrick, 1990)'
_diffrn_ambient_temperature 100(2)
_diffrn_measurement_device 'Enraf-Nonius CAD4'
_diffrn_measurement_method \w-2\q
_diffrn_radiation_monochromator graphite
_diffrn_radiation_source 'fine-focus sealed tube'
_diffrn_radiation_type MoK\a
_diffrn_radiation_wavelength 0.71073
_diffrn_reflns_av_R_equivalents 0.029
_diffrn_reflns_av_sigmaI/netI 0.0711
_diffrn_reflns_limit_h_max 9
_diffrn_reflns_limit_h_min 0
_diffrn_reflns_limit_k_max 9
_diffrn_reflns_limit_k_min -10
_diffrn_reflns_limit_l_max 15
_diffrn_reflns_limit_l_min -16
_diffrn_reflns_number 5716
_diffrn_reflns_theta_max 24.93
_diffrn_reflns_theta_min 1.58
_diffrn_standards_decay_% 12
_diffrn_standards_interval_count 200
_diffrn_standards_interval_time 60
_diffrn_standards_number 3
_exptl_absorpt_coefficient_mu 2.220
_exptl_absorpt_correction_T_max 0.989
_exptl_absorpt_correction_T_min 0.735
_exptl_absorpt_correction_type 'refdelf (DIFABS; Walker & Stuart, 1983)'
_exptl_crystal_colour yellow
_exptl_crystal_density_diffrn 1.759
_exptl_crystal_density_meas ?
_exptl_crystal_description prismatic
_exptl_crystal_F_000 438
_exptl_crystal_size_max 0.14
_exptl_crystal_size_mid 0.12
_exptl_crystal_size_min 0.12
_refine_diff_density_max 0.599
_refine_diff_density_min -0.540
_refine_ls_extinction_method none
_refine_ls_goodness_of_fit_all 1.030
_refine_ls_goodness_of_fit_obs 1.128
_refine_ls_hydrogen_treatment 'see text'
_refine_ls_matrix_type full
_refine_ls_number_parameters 204
_refine_ls_number_reflns 2859
_refine_ls_number_restraints 0
_refine_ls_restrained_S_all 1.030
_refine_ls_restrained_S_obs 1.128
_refine_ls_R_factor_all 0.0404
_refine_ls_R_factor_obs 0.0284
_refine_ls_shift/esd_max -0.092
_refine_ls_shift/esd_mean 0.007
_refine_ls_structure_factor_coef Fsqd
_refine_ls_weighting_details 'w = 1/[\s^2^(Fo^2^) + (0.051P)^2^ + 0.495P] where P = (Fo^2^+2Fc^2^)/3'
_refine_ls_weighting_scheme calc
_refine_ls_wR_factor_all 0.0774
_refine_ls_wR_factor_obs 0.0758
_reflns_number_observed 2323
_reflns_number_total 2859
_reflns_observed_criterion >2sigma(I)
_cod_data_source_file jz1065.cif
_cod_data_source_block t4k100
_cod_depositor_comments
;
The following automatic conversions were performed:
'_symmetry_cell_setting' value 'Triclinic' changed to 'triclinic'
according to '/home/saulius/struct/CIF-dictionaries/cif_core.dic'
dictionary named 'cif_core.dic' version 2.4.1 from 2010-06-29.

Automatic conversion script
Id: cif_fix_enum 1527 2010-12-29 10:47:43Z saulius 

The following automatic conversions were performed:

'_symmetry_cell_setting' value 'Triclinic' changed to 'triclinic'
according to /home/saulius/struct/CIF-dictionaries/cif_core.dic
dictionary named 'cif_core.dic' version 2.4.1 from 2010-06-29.

Automatic conversion script
Id: cif_fix_values 1715 2011-07-08 13:25:40Z adriana 

The following automatic conversions were performed:

'_exptl_crystal_density_meas' value 'not measured' was changed to '?'
- the value is perceived as not measured.

Automatic conversion script
Id: cif_fix_values 3008 2015-01-20 13:52:24Z robertas 

The following automatic conversions were performed:

'_refine_ls_weighting_scheme' value ' calc w = 1/[\s^2^(Fo^2^) +
(0.051P)^2^ + 0.495P] where P = (Fo^2^+2Fc^2^)/3' was changed to
'calc'. New tag '_refine_ls_weighting_details' was created. The value
of the new tag was set to 'w = 1/[\s^2^(Fo^2^) + (0.051P)^2^ +
0.495P] where P = (Fo^2^+2Fc^2^)/3'.

Automatic conversion script
Id: cif_fix_values 3143 2015-03-26 13:38:13Z robertas 
;
_cod_original_cell_volume 822.8(6)
_cod_database_code 2005003

loop_
_symmetry_equiv_pos_as_xyz
'x, y, z'
'-x, -y, -z'

loop_
_atom_site_aniso_label
_atom_site_aniso_U_11
_atom_site_aniso_U_22
_atom_site_aniso_U_33
_atom_site_aniso_U_12
_atom_site_aniso_U_13
_atom_site_aniso_U_23
Cu 0.0154(2) 0.0143(2) 0.0159(2) 0.00395(14) 0.00423(14) 0.00441(14)
Cl(1) 0.0175(3) 0.0183(4) 0.0166(3) 0.0058(3) 0.0025(3) 0.0057(3)
Cl(2) 0.0156(3) 0.0223(4) 0.0216(4) 0.0040(3) 0.0029(3) 0.0119(3)
Cl(3) 0.0198(3) 0.0193(4) 0.0197(4) 0.0082(3) 0.0079(3) 0.0058(3)
Cl(4) 0.0225(4) 0.0150(4) 0.0182(4) 0.0049(3) 0.0066(3) 0.0022(3)
S(1) 0.0176(4) 0.0220(4) 0.0174(4) 0.0072(3) 0.0003(3) 0.0043(3)
N(11) 0.0157(12) 0.0178(13) 0.0132(12) 0.0042(10) 0.0007(10) 0.0036(10)
N(12) 0.0164(14) 0.0246(15) 0.0217(14) 0.0070(11) 0.0062(11) 0.0096(11)
C(11) 0.025(2) 0.023(2) 0.0122(14) 0.0042(13) 0.0021(12) 0.0026(12)
C(12) 0.024(2) 0.0135(14) 0.0150(14) 0.0026(12) 0.0048(12) 0.0027(11)
C(13) 0.0165(14) 0.0156(14) 0.0118(14) 0.0028(12) 0.0016(11) -0.0007(11)
C(14) 0.023(2) 0.031(2) 0.024(2) 0.0068(14) 0.0091(13) 0.0102(14)
S(2) 0.0267(4) 0.0170(4) 0.0139(4) 0.0067(3) 0.0045(3) 0.0021(3)
N(21) 0.0232(13) 0.0150(13) 0.0140(12) 0.0048(11) 0.0041(10) 0.0021(10)
N(22) 0.038(2) 0.0205(15) 0.0177(14) 0.0088(12) 0.0112(12) 0.0060(12)
C(23) 0.0186(15) 0.0171(15) 0.0151(14) 0.0034(12) 0.0015(11) 0.0018(12)
C(22) 0.0182(15) 0.0170(15) 0.0161(14) 0.0042(12) 0.0011(12) 0.0052(12)
C(21) 0.025(2) 0.0141(15) 0.020(2) 0.0041(12) 0.0036(12) 0.0058(12)
C(24) 0.031(2) 0.023(2) 0.018(2) 0.0057(14) 0.0084(13) 0.0077(13)

loop_
_atom_site_label
_atom_site_occupancy
_atom_site_fract_x
_atom_site_fract_y
_atom_site_fract_z
_atom_site_U_iso_or_equiv
_atom_site_thermal_displace_type
_atom_site_calc_flag
_atom_site_refinement_flags
_atom_site_type_symbol
Cu 1 0.04273(5) 0.56510(4) 0.73951(3) 0.0152(1) Uani d . Cu
Cl(1) 1 -0.24922(9) 0.50663(9) 0.65045(5) 0.0174(2) Uani d . Cl
Cl(2) 1 -0.01280(9) 0.36141(9) 0.81998(5) 0.0193(2) Uani d . Cl
Cl(3) 1 0.29126(9) 0.51632(9) 0.68978(5) 0.0187(2) Uani d . Cl
Cl(4) 1 0.12985(10) 0.84939(9) 0.78438(5) 0.0189(2) Uani d . Cl
S(1) 1 -0.33589(10) 0.24912(10) 0.98316(6) 0.0196(2) Uani d . S
N(11) 1 -0.6411(3) 0.2974(3) 0.9189(2) 0.0162(5) Uani d . N
H11 1 -0.7267(44) 0.3286(39) 0.8830(24) 0.010(8) Uiso d . H
N(12) 1 -0.4328(4) 0.3620(4) 0.8193(2) 0.0200(6) Uani d . N
H12 1 -0.5035(58) 0.3984(52) 0.7836(32) 0.036(11) Uiso d . H
H13 1 -0.3334(48) 0.3662(38) 0.8112(23) 0.008(8) Uiso d . H
C(11) 1 -0.5073(4) 0.2096(4) 1.0488(2) 0.0211(7) Uani d . C
H14 1 -0.4941(4) 0.1713(4) 1.1070(2) 0.017(8) Uiso calc R H
C(12) 1 -0.6595(4) 0.2406(4) 1.0057(2) 0.0183(6) Uani d . C
C(13) 1 -0.4779(4) 0.3091(4) 0.8965(2) 0.0161(6) Uani d . C
C(14) 1 -0.8363(4) 0.2231(5) 1.0367(3) 0.0252(7) Uani d . C
H15 1 -0.9195(4) 0.2556(5) 0.9901(3) 0.221(49) Uiso calc R H
H16 1 -0.8161(4) 0.2952(5) 1.1064(3) 0.302(66) Uiso calc R H
H17 1 -0.8872(4) 0.1073(5) 1.0335(3) 0.184(39) Uiso calc R H
S(2) 1 -0.23738(10) -0.10552(9) 0.41566(6) 0.0196(2) Uani d . S
N(21) 1 -0.2679(3) 0.1000(3) 0.5770(2) 0.0179(5) Uani d . N
H21 1 -0.2678(55) 0.1938(54) 0.6163(32) 0.038(11) Uiso d . H
N(22) 1 -0.2005(4) 0.2287(4) 0.4495(2) 0.0246(6) Uani d . N
H22 1 -0.2144(45) 0.3201(47) 0.4853(28) 0.018(9) Uiso d . H
H23 1 -0.1815(60) 0.2209(56) 0.3904(37) 0.047(13) Uiso d . H
C(23) 1 -0.2328(4) 0.0969(4) 0.4842(2) 0.0181(6) Uani d . C
C(22) 1 -0.2976(4) -0.0548(4) 0.5983(2) 0.0176(6) Uani d . C
C(21) 1 -0.2867(4) -0.1787(4) 0.5187(2) 0.0201(6) Uani d . C
H24 1 -0.3035(4) -0.2909(4) 0.5185(2) 0.027(9) Uiso calc R H
C(24) 1 -0.3348(5) -0.0652(4) 0.7011(2) 0.0240(7) Uani d . C
H25 1 -0.3339(5) 0.0448(4) 0.7424(2) 0.178(38) Uiso calc R H
H26 1 -0.2422(5) -0.1034(4) 0.7371(2) 0.218(46) Uiso calc R H
H27 1 -0.4520(5) -0.1438(4) 0.6894(2) 0.199(42) Uiso calc R H

loop_
_atom_type_symbol
_atom_type_description
_atom_type_scat_dispersion_real
_atom_type_scat_dispersion_imag
_atom_type_scat_source
C C 0.0033 0.0016 'International Tables Vol C Tables 4.2.6.8 and 6.1.1.4'
H H 0.0000 0.0000 'International Tables Vol C Tables 4.2.6.8 and 6.1.1.4'
Cl Cl 0.1484 0.1585 'International Tables Vol C Tables 4.2.6.8 and 6.1.1.4'
Cu Cu 0.3201 1.2651 'International Tables Vol C Tables 4.2.6.8 and 6.1.1.4'
N N 0.0061 0.0033 'International Tables Vol C Tables 4.2.6.8 and 6.1.1.4'
S S 0.1246 0.1234 'International Tables Vol C Tables 4.2.6.8 and 6.1.1.4'

loop_
_geom_angle_atom_site_label_1
_geom_angle_atom_site_label_2
_geom_angle_atom_site_label_3
_geom_angle
_geom_angle_publ_flag
Cl(3) Cu Cl(4) 98.40(4) no
Cl(3) Cu Cl(1) 132.15(4) no
Cl(4) Cu Cl(1) 101.28(5) no
Cl(3) Cu Cl(2) 98.66(4) no
Cl(4) Cu Cl(2) 137.64(4) no
Cl(1) Cu Cl(2) 95.31(4) no
C(13) S(1) C(11) 90.4(2) no
C(13) N(11) C(12) 114.7(3) no
C(12) C(11) S(1) 112.1(2) no
C(11) C(12) N(11) 111.8(3) no
C(11) C(12) C(14) 129.5(3) no
N(11) C(12) C(14) 118.7(3) no
N(12) C(13) N(11) 124.1(3) no
N(12) C(13) S(1) 125.0(2) no
N(11) C(13) S(1) 110.9(2) no
C(23) S(2) C(21) 90.2(2) no
C(23) N(21) C(22) 115.4(3) no
N(22) C(23) N(21) 124.9(3) no
N(22) C(23) S(2) 124.5(2) no
N(21) C(23) S(2) 110.6(2) no
C(21) C(22) N(21) 111.5(3) no
C(21) C(22) C(24) 128.6(3) no
N(21) C(22) C(24) 119.9(3) no
C(22) C(21) S(2) 112.3(2) no

loop_
_geom_bond_atom_site_label_1
_geom_bond_atom_site_label_2
_geom_bond_distance
_geom_bond_publ_flag
Cu Cl(3) 2.2390(10) no
Cu Cl(4) 2.2430(10) no
Cu Cl(1) 2.2560(10) no
Cu Cl(2) 2.2720(10) no
S(1) C(13) 1.724(3) no
S(1) C(11) 1.747(3) no
N(11) C(13) 1.341(4) no
N(11) C(12) 1.405(4) no
N(12) C(13) 1.317(4) no
C(11) C(12) 1.334(5) no
C(12) C(14) 1.491(4) no
S(2) C(23) 1.726(3) no
S(2) C(21) 1.743(3) no
N(21) C(23) 1.340(4) no
N(21) C(22) 1.393(4) no
N(22) C(23) 1.310(4) no
C(22) C(21) 1.340(4) no
C(22) C(24) 1.504(4) no
